data_4104318
loop_
_publ_author_name
'R\"udiger Schmidt'
'Joon Hak Oh'
'Ya-Sen Sun'
'Manuela Deppisch'
'Ana-Maria Krause'
'Krzysztof Radacki'
'Holger Braunschweig'
'Martin K\"onemann'
'Peter Erk'
'Zhenan Bao'
'Frank W\"urthner'

_publ_contact_author_address
; Institut fuer Organische Chemie
Universitaet Wuerzburg
Am Hubland
97074 Wuerzburg, Germany
;
_publ_contact_author_email wuerthner@chemie.uni-wuerzburg.de
_publ_contact_author_fax +49-931-8884756
_publ_contact_author_name 'Prof. Dr. Frank Wuerthner'
_publ_contact_author_phone +49-931-8885340
_publ_section_title
;
 High-Performance Air-Stable n-Channel Organic Thin Film Transistors Based
 on Halogenated Perylene Bisimide Semiconductors
;
_journal_name_full 'Journal of the American Chemical Society'
_journal_page_first 6215
_journal_page_last 6228
_journal_paper_doi 10.1021/ja901077a
_journal_volume 131
_journal_year 2009
_chemical_formula_moiety 'C32 H8 Cl4 F14 N2 O4, 3(C6 H6)'
_chemical_formula_sum 'C50 H26 Cl4 F14 N2 O4'
_chemical_formula_weight 1126.53
_chemical_name_common
;
?
;
_chemical_name_systematic
; 
?
;
_space_group_IT_number 5
_symmetry_cell_setting monoclinic
_symmetry_space_group_name_Hall 'C 2y'
_symmetry_space_group_name_H-M 'C 1 2 1'
_atom_sites_solution_hydrogens geom
_atom_sites_solution_primary direct
_atom_sites_solution_secondary difmap
_audit_creation_method SHELXL-97
_cell_angle_alpha 90.00
_cell_angle_beta 114.671(5)
_cell_angle_gamma 90.00
_cell_formula_units_Z 4
_cell_length_a 27.0649(12)
_cell_length_b 7.0704(3)
_cell_length_c 26.3217(13)
_cell_measurement_reflns_used 9437
_cell_measurement_temperature 100(2)
_cell_measurement_theta_max 26.02
_cell_measurement_theta_min 2.55
_cell_volume 4577.1(4)
_computing_cell_refinement 'Saint+ ver. 7.53A (Bruker AXS)'
_computing_data_collection 'APEX2 ver. 2008.3 (Bruker AXS)'
_computing_data_reduction 'Saint+ ver. 7.53A (Bruker AXS)'
_computing_molecular_graphics 'XP ver. 5.1 (Bruker AXS, 1998)'
_computing_publication_material 'SHELXL-97 (Sheldrick, 2008)'
_computing_structure_refinement 'SHELXL-97 (Sheldrick, 1997)'
_computing_structure_solution 'SHELXS-97 (Sheldrick, 1990)'
_diffrn_ambient_temperature 100(2)
_diffrn_measured_fraction_theta_full 0.992
_diffrn_measured_fraction_theta_max 0.985
_diffrn_measurement_device_type 'Bruker APEX-II CCD'
_diffrn_measurement_method '\f and \w scans'
_diffrn_radiation_monochromator 'multi-layer mirror'
_diffrn_radiation_source 'rotating anode'
_diffrn_radiation_type MoK\a
_diffrn_radiation_wavelength 0.71073
_diffrn_reflns_av_R_equivalents 0.0749
_diffrn_reflns_av_sigmaI/netI 0.0962
_diffrn_reflns_limit_h_max 33
_diffrn_reflns_limit_h_min -28
_diffrn_reflns_limit_k_max 8
_diffrn_reflns_limit_k_min -8
_diffrn_reflns_limit_l_max 32
_diffrn_reflns_limit_l_min -32
_diffrn_reflns_number 38699
_diffrn_reflns_theta_full 26.00
_diffrn_reflns_theta_max 26.18
_diffrn_reflns_theta_min 0.85
_exptl_absorpt_coefficient_mu 0.366
_exptl_absorpt_correction_T_max 0.9855
_exptl_absorpt_correction_T_min 0.8535
_exptl_absorpt_correction_type multi-scan
_exptl_absorpt_process_details 'Sadabs 2004/1 (Brucker Nonius 2004)'
_exptl_crystal_colour orange
_exptl_crystal_density_diffrn 1.635
_exptl_crystal_density_method 'not measured'
_exptl_crystal_description brick
_exptl_crystal_F_000 2264.0
_exptl_crystal_size_max 0.21
_exptl_crystal_size_mid 0.07
_exptl_crystal_size_min 0.04
_refine_diff_density_max 0.416
_refine_diff_density_min -0.552
_refine_diff_density_rms 0.086
_refine_ls_abs_structure_details 'Flack H D (1983), Acta Cryst. A39, 876-881'
_refine_ls_abs_structure_Flack 0.47(6)
_refine_ls_extinction_method none
_refine_ls_goodness_of_fit_ref 1.042
_refine_ls_hydrogen_treatment constr
_refine_ls_matrix_type full
_refine_ls_number_parameters 663
_refine_ls_number_reflns 8962
_refine_ls_number_restraints 23
_refine_ls_restrained_S_all 1.040
_refine_ls_R_factor_all 0.1156
_refine_ls_R_factor_gt 0.0507
_refine_ls_shift/su_max 0.001
_refine_ls_shift/su_mean 0.000
_refine_ls_structure_factor_coef Fsqd
_refine_ls_weighting_details 'calc w=1/[\s^2^(Fo^2^)+(0.0362P)^2^+4.7782P] where P=(Fo^2^+2Fc^2^)/3'
_refine_ls_weighting_scheme calc
_refine_ls_wR_factor_gt 0.0903
_refine_ls_wR_factor_ref 0.1129
_reflns_number_gt 5949
_reflns_number_total 8962
_reflns_threshold_expression >2sigma(I)
_cod_data_source_file ja901077a_si_004.cif
_cod_data_source_block 1d
_cod_database_code 4104318

loop_
_symmetry_equiv_pos_as_xyz
'x, y, z'
'-x, y, -z'
'x+1/2, y+1/2, z'
'-x+1/2, y+1/2, -z'

loop_
_atom_site_label
_atom_site_type_symbol
_atom_site_fract_x
_atom_site_fract_y
_atom_site_fract_z
_atom_site_U_iso_or_equiv
_atom_site_adp_type
_atom_site_occupancy
_atom_site_symmetry_multiplicity
_atom_site_calc_flag
_atom_site_refinement_flags
_atom_site_disorder_group
N1 N 0.67550(15) 0.4211(5) 0.17518(13) 0.0173(9) Uani 1 1 d . .
C1 C 0.62348(18) 0.3596(6) 0.13787(16) 0.0170(10) Uani 1 1 d . .
O1 O 0.61636(12) 0.2963(4) 0.09268(11) 0.0216(7) Uani 1 1 d . .
C2 C 0.58038(18) 0.3743(6) 0.15779(16) 0.0162(10) Uani 1 1 d . .
C3 C 0.59242(17) 0.4336(6) 0.21267(16) 0.0143(10) Uani 1 1 d . .
C4 C 0.64571(17) 0.4883(6) 0.24954(16) 0.0153(10) Uani 1 1 d . .
C5 C 0.68966(18) 0.4893(6) 0.22966(17) 0.0169(10) Uani 1 1 d . .
O2 O 0.73543(12) 0.5423(5) 0.25836(11) 0.0215(7) Uani 1 1 d . .
C6 C 0.52868(18) 0.3172(6) 0.12367(16) 0.0182(10) Uani 1 1 d . .
H6 H 0.5213 0.2634 0.0882 0.022 Uiso 1 1 calc R .
C7 C 0.48669(18) 0.3380(6) 0.14106(16) 0.0183(10) Uani 1 1 d . .
Cl1 Cl 0.42456(4) 0.2415(2) 0.09729(4) 0.0255(3) Uani 1 1 d . .
C8 C 0.49557(17) 0.4135(6) 0.19262(15) 0.0152(10) Uani 1 1 d . .
C9 C 0.55126(18) 0.4373(6) 0.23191(16) 0.0154(10) Uani 1 1 d . .
C10 C 0.56427(17) 0.4622(6) 0.28976(15) 0.0152(10) Uani 1 1 d . .
C11 C 0.61560(17) 0.5364(7) 0.32220(15) 0.0176(10) Uani 1 1 d . .
Cl2 Cl 0.63014(4) 0.6393(2) 0.38670(4) 0.0227(3) Uani 1 1 d . .
N2 N 0.34290(15) 0.4225(5) 0.32652(14) 0.0192(9) Uani 1 1 d . .
C12 C 0.65640(18) 0.5478(6) 0.30250(16) 0.0170(10) Uani 1 1 d . .
H12 H 0.6912 0.5967 0.3259 0.020 Uiso 1 1 calc R .
O3 O 0.28373(12) 0.5496(5) 0.24407(11) 0.0222(7) Uani 1 1 d . .
C13 C 0.32945(19) 0.4929(6) 0.27268(17) 0.0192(11) Uani 1 1 d . .
C14 C 0.37283(17) 0.4907(6) 0.25265(16) 0.0166(10) Uani 1 1 d . .
C15 C 0.42613(18) 0.4356(6) 0.28900(16) 0.0164(10) Uani 1 1 d . .
C16 C 0.43868(19) 0.3734(6) 0.34423(16) 0.0180(10) Uani 1 1 d . .
C17 C 0.39530(18) 0.3631(6) 0.36426(16) 0.0181(10) Uani 1 1 d . .
O4 O 0.40242(12) 0.3051(4) 0.40995(11) 0.0218(7) Uani 1 1 d . .
C18 C 0.36268(17) 0.5519(6) 0.19978(16) 0.0182(10) Uani 1 1 d . .
H18 H 0.3280 0.6025 0.1765 0.022 Uiso 1 1 calc R .
C19 C 0.40311(18) 0.5401(7) 0.17999(16) 0.0196(10) Uani 1 1 d . .
Cl3 Cl 0.38851(4) 0.6440(2) 0.11567(4) 0.0250(3) Uani 1 1 d . .
C20 C 0.45389(17) 0.4644(6) 0.21230(16) 0.0144(10) Uani 1 1 d . .
C21 C 0.46736(18) 0.4379(6) 0.27025(16) 0.0153(10) Uani 1 1 d . .
C22 C 0.52325(17) 0.4124(6) 0.30925(15) 0.0145(10) Uani 1 1 d . .
C23 C 0.53152(18) 0.3345(6) 0.36080(16) 0.0182(10) Uani 1 1 d . .
Cl4 Cl 0.59355(4) 0.2350(2) 0.40413(4) 0.0249(3) Uani 1 1 d . .
C24 C 0.48982(18) 0.3156(6) 0.37799(16) 0.0182(10) Uani 1 1 d . .
H24 H 0.4970 0.2622 0.4135 0.022 Uiso 1 1 calc R .
C25 C 0.71868(18) 0.4011(7) 0.15646(17) 0.0203(11) Uani 1 1 d . .
H25A H 0.7115 0.2883 0.1321 0.024 Uiso 1 1 calc R .
H25B H 0.7537 0.3811 0.1893 0.024 Uiso 1 1 calc R .
C26 C 0.72316(18) 0.5728(7) 0.12475(17) 0.0236(12) Uani 1 1 d . .
F1 F 0.67388(10) 0.6283(4) 0.08606(9) 0.0295(6) Uani 1 1 d . .
F2 F 0.74405(11) 0.7229(4) 0.15907(9) 0.0309(7) Uani 1 1 d . .
C27 C 0.75968(19) 0.5370(8) 0.09343(17) 0.0279(12) Uani 1 1 d . .
F3 F 0.74287(15) 0.3795(5) 0.06332(13) 0.0592(10) Uani 1 1 d . .
F4 F 0.81042(12) 0.5093(6) 0.13178(11) 0.0582(11) Uani 1 1 d . .
C28 C 0.7610(2) 0.6919(9) 0.05355(18) 0.0370(15) Uani 1 1 d . .
F5 F 0.77535(18) 0.8537(6) 0.07925(14) 0.0739(13) Uani 1 1 d . .
F6 F 0.71412(11) 0.7109(6) 0.01116(11) 0.0629(12) Uani 1 1 d . .
F7 F 0.79731(12) 0.6467(6) 0.03380(11) 0.0528(9) Uani 1 1 d . .
C29 C 0.29969(18) 0.4036(7) 0.34580(17) 0.0199(11) Uani 1 1 d . .
H29A H 0.3072 0.2918 0.3706 0.024 Uiso 1 1 calc R .
H29B H 0.2647 0.3820 0.3132 0.024 Uiso 1 1 calc R .
C30 C 0.29484(17) 0.5763(7) 0.37703(16) 0.0204(11) Uani 1 1 d . .
F8 F 0.26327(10) 0.7105(4) 0.34129(9) 0.0272(6) Uani 1 1 d . .
F9 F 0.34399(10) 0.6612(4) 0.40562(9) 0.0267(6) Uani 1 1 d . .
C31 C 0.27161(19) 0.5342(8) 0.41944(17) 0.0259(12) Uani 1 1 d . .
F10 F 0.30534(13) 0.4126(4) 0.45772(11) 0.0453(9) Uani 1 1 d . .
F11 F 0.22361(13) 0.4458(5) 0.39208(12) 0.0488(9) Uani 1 1 d . .
C32 C 0.2616(2) 0.6988(8) 0.45154(18) 0.0335(14) Uani 1 1 d . .
F12 F 0.22776(14) 0.8222(5) 0.41756(11) 0.0581(11) Uani 1 1 d . .
F13 F 0.30801(12) 0.7870(5) 0.48177(11) 0.0476(9) Uani 1 1 d . .
F14 F 0.24166(13) 0.6371(5) 0.48603(11) 0.0526(9) Uani 1 1 d . .
C1_1 C 0.5000 0.5963(9) 0.5000 0.0274(9) Uiso 0.632(6) 2 d SPD 1
H1_1 H 0.5000 0.4620 0.5000 0.033 Uiso 0.632(6) 2 calc SPR 1
C2_1 C 0.4590(2) 0.6943(7) 0.5074(3) 0.0274(9) Uiso 0.632(6) 1 d PD 1
H2_1 H 0.4311 0.6270 0.5127 0.033 Uiso 0.632(6) 1 calc PR 1
C3_1 C 0.4588(2) 0.8909(7) 0.5071(3) 0.0274(9) Uiso 0.632(6) 1 d PD 1
H3_1 H 0.4306 0.9583 0.5118 0.033 Uiso 0.632(6) 1 calc PR 1
C4_1 C 0.5000 0.9882(9) 0.5000 0.0274(9) Uiso 0.632(6) 2 d SPD 1
H4_1 H 0.5000 1.1226 0.5000 0.033 Uiso 0.632(6) 2 calc SPR 1
C1_2 C 0.4755(2) 0.6295(13) 0.5026(5) 0.0274(9) Uiso 0.368(6) 1 d PD 2
H1_2 H 0.4588 0.5131 0.5045 0.033 Uiso 0.368(6) 1 calc PR 2
C2_2 C 0.4508(3) 0.7995(12) 0.5050(6) 0.0274(9) Uiso 0.368(6) 1 d PD 2
H2_2 H 0.4174 0.7994 0.5086 0.033 Uiso 0.368(6) 1 calc PR 2
C3_2 C 0.4752(2) 0.9695(12) 0.5020(5) 0.0274(9) Uiso 0.368(6) 1 d PD 2
H3_2 H 0.4579 1.0859 0.5026 0.033 Uiso 0.368(6) 1 calc PR 2
C1_3 C 0.0260(2) 0.4596(8) 0.00152(17) 0.0365(14) Uani 1 1 d . .
H1_3 H 0.0440 0.5761 0.0028 0.044 Uiso 1 1 calc R .
C2_3 C 0.0519(2) 0.2915(10) 0.0027(2) 0.0534(18) Uani 1 1 d . .
H2_3 H 0.0876 0.2914 0.0043 0.064 Uiso 1 1 calc R .
C3_3 C 0.0256(3) 0.1222(11) 0.0015(2) 0.072(3) Uani 1 1 d . .
H3_3 H 0.0436 0.0057 0.0029 0.087 Uiso 1 1 calc R .
C1_4 C 0.4264(2) 0.8625(7) 0.35576(17) 0.0262(12) Uani 1 1 d . .
H1_4 H 0.4304 0.8208 0.3916 0.031 Uiso 1 1 calc R .
C2_4 C 0.4699(2) 0.8561(7) 0.34167(19) 0.0288(12) Uani 1 1 d . .
H2_4 H 0.5040 0.8097 0.3678 0.035 Uiso 1 1 calc R .
C3_4 C 0.4642(2) 0.9167(7) 0.28978(19) 0.0305(13) Uani 1 1 d . .
H3_4 H 0.4944 0.9114 0.2802 0.037 Uiso 1 1 calc R .
C4_4 C 0.4149(2) 0.9850(7) 0.25167(19) 0.0316(13) Uani 1 1 d . .
H4_4 H 0.4110 1.0255 0.2158 0.038 Uiso 1 1 calc R .
C5_4 C 0.3713(2) 0.9943(7) 0.26588(18) 0.0261(12) Uani 1 1 d . .
H5_4 H 0.3377 1.0451 0.2401 0.031 Uiso 1 1 calc R .
C6_4 C 0.3764(2) 0.9302(7) 0.31740(18) 0.0263(12) Uani 1 1 d . .
H6_4 H 0.3460 0.9322 0.3266 0.032 Uiso 1 1 calc R .
C1_5 C 0.5559(2) 0.8573(7) 0.15084(17) 0.0270(12) Uani 1 1 d . .
H1_5 H 0.5277 0.8116 0.1173 0.032 Uiso 1 1 calc R .
C2_5 C 0.54505(19) 0.9003(7) 0.19622(18) 0.0260(11) Uani 1 1 d . .
H2_5 H 0.5093 0.8845 0.1940 0.031 Uiso 1 1 calc R .
C3_5 C 0.5858(2) 0.9661(7) 0.24466(18) 0.0251(12) Uani 1 1 d . .
H3_5 H 0.5785 0.9950 0.2761 0.030 Uiso 1 1 calc R .
C4_5 C 0.6374(2) 0.9901(7) 0.24762(19) 0.0287(12) Uani 1 1 d . .
H4_5 H 0.6655 1.0361 0.2812 0.034 Uiso 1 1 calc R .
C5_5 C 0.6488(2) 0.9480(7) 0.2023(2) 0.0283(12) Uani 1 1 d . .
H5_5 H 0.6844 0.9653 0.2045 0.034 Uiso 1 1 calc R .
C6_5 C 0.6078(2) 0.8807(7) 0.15411(19) 0.0295(13) Uani 1 1 d . .
H6_5 H 0.6153 0.8502 0.1229 0.035 Uiso 1 1 calc R .

loop_
_atom_site_aniso_label
_atom_site_aniso_U_11
_atom_site_aniso_U_22
_atom_site_aniso_U_33
_atom_site_aniso_U_23
_atom_site_aniso_U_13
_atom_site_aniso_U_12
N1 0.022(2) 0.015(2) 0.0191(18) 0.0024(16) 0.0128(16) 0.0023(17)
C1 0.023(3) 0.011(3) 0.020(2) 0.003(2) 0.012(2) 0.001(2)
O1 0.0280(19) 0.020(2) 0.0209(16) -0.0040(14) 0.0142(13) -0.0025(15)
C2 0.021(3) 0.014(3) 0.015(2) 0.0018(19) 0.0090(19) 0.002(2)
C3 0.016(2) 0.009(3) 0.019(2) 0.0036(19) 0.0086(19) 0.0023(19)
C4 0.020(3) 0.012(3) 0.014(2) 0.0046(18) 0.0070(18) 0.003(2)
C5 0.019(3) 0.014(3) 0.016(2) 0.0045(19) 0.0052(19) 0.002(2)
O2 0.0216(19) 0.022(2) 0.0217(15) 0.0017(14) 0.0101(14) 0.0027(15)
C6 0.025(3) 0.016(3) 0.010(2) -0.0017(18) 0.0050(19) -0.001(2)
C7 0.021(3) 0.017(3) 0.015(2) 0.0034(19) 0.0055(19) -0.001(2)
Cl1 0.0187(6) 0.0360(8) 0.0199(5) -0.0123(5) 0.0061(4) -0.0065(6)
C8 0.018(3) 0.013(3) 0.012(2) 0.0030(19) 0.0036(18) -0.001(2)
C9 0.024(3) 0.007(3) 0.018(2) 0.0023(19) 0.012(2) 0.002(2)
C10 0.018(3) 0.013(3) 0.014(2) -0.0003(18) 0.0058(18) 0.000(2)
C11 0.024(3) 0.018(3) 0.011(2) 0.0038(19) 0.0066(18) -0.001(2)
Cl2 0.0233(6) 0.0301(7) 0.0152(5) -0.0071(5) 0.0085(4) -0.0063(6)
N2 0.024(2) 0.016(2) 0.0203(18) -0.0033(17) 0.0116(17) -0.0039(18)
C12 0.017(2) 0.014(3) 0.019(2) 0.0012(19) 0.0064(18) -0.002(2)
O3 0.0200(19) 0.027(2) 0.0187(15) -0.0023(14) 0.0069(14) 0.0003(15)
C13 0.027(3) 0.011(3) 0.019(2) -0.0073(19) 0.008(2) -0.009(2)
C14 0.022(3) 0.013(3) 0.018(2) -0.0030(19) 0.0112(19) -0.004(2)
C15 0.025(3) 0.009(3) 0.015(2) -0.0015(19) 0.0078(19) -0.003(2)
C16 0.030(3) 0.008(3) 0.019(2) -0.0030(19) 0.014(2) -0.006(2)
C17 0.023(3) 0.013(3) 0.020(2) -0.002(2) 0.011(2) -0.004(2)
O4 0.0285(19) 0.0200(19) 0.0208(16) 0.0025(13) 0.0143(14) 0.0006(15)
C18 0.016(2) 0.019(3) 0.018(2) -0.004(2) 0.0055(18) -0.002(2)
C19 0.027(3) 0.016(3) 0.015(2) -0.002(2) 0.0089(19) -0.001(2)
Cl3 0.0251(6) 0.0334(7) 0.0169(5) 0.0076(5) 0.0093(4) 0.0067(7)
C20 0.016(2) 0.012(3) 0.015(2) 0.0019(18) 0.0063(18) -0.003(2)
C21 0.020(3) 0.009(3) 0.018(2) -0.0037(19) 0.0097(19) -0.001(2)
C22 0.020(3) 0.010(3) 0.013(2) -0.0033(19) 0.0066(18) -0.002(2)
C23 0.021(3) 0.015(3) 0.018(2) 0.0000(19) 0.0068(19) 0.000(2)
Cl4 0.0202(6) 0.0327(8) 0.0206(5) 0.0112(5) 0.0074(5) 0.0046(6)
C24 0.026(3) 0.014(3) 0.014(2) 0.0017(19) 0.008(2) -0.002(2)
C25 0.022(3) 0.021(3) 0.020(2) 0.003(2) 0.010(2) 0.003(2)
C26 0.024(3) 0.029(3) 0.019(2) -0.001(2) 0.010(2) -0.004(2)
F1 0.0200(14) 0.0348(17) 0.0310(14) 0.0140(14) 0.0080(11) 0.0060(14)
F2 0.0468(17) 0.0224(16) 0.0281(14) -0.0049(13) 0.0201(12) -0.0095(14)
C27 0.025(3) 0.042(4) 0.015(2) -0.001(2) 0.007(2) 0.000(3)
F3 0.104(3) 0.044(2) 0.064(2) -0.0206(19) 0.069(2) -0.018(2)
F4 0.0324(19) 0.110(3) 0.0387(17) 0.0304(19) 0.0209(15) 0.026(2)
C28 0.027(3) 0.065(5) 0.019(2) -0.001(3) 0.010(2) -0.015(3)
F5 0.128(4) 0.054(3) 0.063(2) -0.009(2) 0.063(2) -0.045(3)
F6 0.0319(18) 0.116(4) 0.0343(16) 0.0390(19) 0.0076(14) -0.003(2)
F7 0.0414(18) 0.089(3) 0.0419(16) 0.0148(18) 0.0313(14) 0.0019(19)
C29 0.022(3) 0.021(3) 0.019(2) -0.002(2) 0.012(2) -0.003(2)
C30 0.011(2) 0.028(3) 0.017(2) 0.000(2) 0.0008(18) -0.002(2)
F8 0.0337(15) 0.0272(17) 0.0224(13) 0.0044(12) 0.0135(11) 0.0099(13)
F9 0.0246(14) 0.0258(17) 0.0324(13) -0.0101(13) 0.0147(11) -0.0053(13)
C31 0.022(3) 0.035(3) 0.017(2) -0.001(2) 0.005(2) -0.006(3)
F10 0.077(2) 0.035(2) 0.0340(16) 0.0142(15) 0.0337(16) 0.0191(17)
F11 0.045(2) 0.067(3) 0.0521(18) -0.0228(17) 0.0372(16) -0.0297(18)
C32 0.035(3) 0.048(4) 0.019(2) -0.001(2) 0.013(2) 0.006(3)
F12 0.070(2) 0.073(3) 0.0352(17) 0.0131(17) 0.0252(16) 0.047(2)
F13 0.049(2) 0.052(2) 0.0456(18) -0.0230(16) 0.0240(16) -0.0073(17)
F14 0.077(2) 0.058(2) 0.0497(18) -0.0032(18) 0.0531(17) 0.000(2)
C1_3 0.038(3) 0.043(4) 0.016(2) 0.003(2) -0.001(2) -0.003(3)
C2_3 0.046(4) 0.076(6) 0.022(3) -0.005(3) -0.002(2) 0.022(4)
C3_3 0.106(6) 0.043(4) 0.027(3) -0.006(3) -0.012(4) 0.027(4)
C1_4 0.039(3) 0.021(3) 0.018(2) -0.006(2) 0.011(2) -0.008(2)
C2_4 0.033(3) 0.016(3) 0.038(3) -0.008(2) 0.015(2) -0.004(2)
C3_4 0.037(3) 0.026(3) 0.041(3) -0.011(3) 0.028(3) -0.016(3)
C4_4 0.054(4) 0.022(3) 0.023(2) -0.009(2) 0.021(3) -0.018(3)
C5_4 0.027(3) 0.018(3) 0.026(2) -0.006(2) 0.005(2) -0.007(2)
C6_4 0.032(3) 0.023(3) 0.031(3) -0.012(2) 0.019(2) -0.012(2)
C1_5 0.040(3) 0.015(3) 0.019(2) 0.003(2) 0.005(2) -0.001(2)
C2_5 0.026(3) 0.020(3) 0.032(3) 0.009(2) 0.012(2) 0.003(2)
C3_5 0.039(3) 0.016(3) 0.025(2) 0.003(2) 0.017(2) 0.007(2)
C4_5 0.029(3) 0.016(3) 0.026(3) 0.004(2) -0.003(2) 0.000(2)
C5_5 0.022(3) 0.020(3) 0.043(3) 0.015(2) 0.014(2) 0.005(2)
C6_5 0.045(4) 0.020(3) 0.034(3) 0.011(2) 0.027(3) 0.010(3)

loop_
_atom_type_symbol
_atom_type_description
_atom_type_scat_dispersion_real
_atom_type_scat_dispersion_imag
_atom_type_scat_source
C C 0.0033 0.0016 'International Tables Vol C Tables 4.2.6.8 and 6.1.1.4'
H H 0.0000 0.0000 'International Tables Vol C Tables 4.2.6.8 and 6.1.1.4'
N N 0.0061 0.0033 'International Tables Vol C Tables 4.2.6.8 and 6.1.1.4'
O O 0.0106 0.0060 'International Tables Vol C Tables 4.2.6.8 and 6.1.1.4'
F F 0.0171 0.0103 'International Tables Vol C Tables 4.2.6.8 and 6.1.1.4'
Cl Cl 0.1484 0.1585 'International Tables Vol C Tables 4.2.6.8 and 6.1.1.4'

loop_
_geom_angle_atom_site_label_1
_geom_angle_atom_site_label_2
_geom_angle_atom_site_label_3
_geom_angle
_geom_angle_site_symmetry_1
_geom_angle_site_symmetry_3
C5 N1 C1 125.8(3) . .
C5 N1 C25 117.7(4) . .
C1 N1 C25 116.4(3) . .
O1 C1 N1 120.2(4) . .
O1 C1 C2 123.6(4) . .
N1 C1 C2 116.2(3) . .
C6 C2 C3 119.8(4) . .
C6 C2 C1 119.4(4) . .
C3 C2 C1 120.7(4) . .
C9 C3 C2 119.9(4) . .
C9 C3 C4 118.9(4) . .
C2 C3 C4 121.3(4) . .
C12 C4 C3 120.3(4) . .
C12 C4 C5 119.9(4) . .
C3 C4 C5 119.8(4) . .
O2 C5 N1 121.0(4) . .
O2 C5 C4 122.9(4) . .
N1 C5 C4 116.1(4) . .
C2 C6 C7 120.1(4) . .
C2 C6 H6 120.0 . .
C7 C6 H6 120.0 . .
C8 C7 C6 122.0(4) . .
C8 C7 Cl1 121.8(3) . .
C6 C7 Cl1 115.9(3) . .
C7 C8 C9 116.8(4) . .
C7 C8 C20 126.6(4) . .
C9 C8 C20 116.5(3) . .
C3 C9 C10 120.6(4) . .
C3 C9 C8 119.3(4) . .
C10 C9 C8 120.1(4) . .
C11 C10 C9 116.1(4) . .
C11 C10 C22 126.2(4) . .
C9 C10 C22 117.7(4) . .
C10 C11 C12 122.1(4) . .
C10 C11 Cl2 121.2(3) . .
C12 C11 Cl2 116.4(3) . .
C13 N2 C17 125.3(3) . .
C13 N2 C29 118.4(4) . .
C17 N2 C29 116.2(3) . .
C4 C12 C11 119.6(4) . .
C4 C12 H12 120.2 . .
C11 C12 H12 120.2 . .
O3 C13 N2 120.8(4) . .
O3 C13 C14 122.5(4) . .
N2 C13 C14 116.7(4) . .
C18 C14 C15 119.3(4) . .
C18 C14 C13 120.5(4) . .
C15 C14 C13 120.1(4) . .
C21 C15 C14 119.9(4) . .
C21 C15 C16 118.8(4) . .
C14 C15 C16 121.3(4) . .
C24 C16 C15 120.4(4) . .
C24 C16 C17 119.8(4) . .
C15 C16 C17 119.7(4) . .
O4 C17 N2 119.8(4) . .
O4 C17 C16 123.5(4) . .
N2 C17 C16 116.7(3) . .
C14 C18 C19 120.2(4) . .
C14 C18 H18 119.9 . .
C19 C18 H18 119.9 . .
C20 C19 C18 121.6(4) . .
C20 C19 Cl3 121.7(3) . .
C18 C19 Cl3 116.4(3) . .
C19 C20 C21 116.9(4) . .
C19 C20 C8 126.1(4) . .
C21 C20 C8 117.0(4) . .
C15 C21 C20 119.7(4) . .
C15 C21 C22 120.2(4) . .
C20 C21 C22 120.1(4) . .
C23 C22 C21 115.9(4) . .
C23 C22 C10 127.3(4) . .
C21 C22 C10 116.7(3) . .
C24 C23 C22 122.3(4) . .
C24 C23 Cl4 116.2(3) . .
C22 C23 Cl4 121.2(3) . .
C16 C24 C23 120.2(4) . .
C16 C24 H24 119.9 . .
C23 C24 H24 119.9 . .
N1 C25 C26 111.8(4) . .
N1 C25 H25A 109.3 . .
C26 C25 H25A 109.3 . .
N1 C25 H25B 109.3 . .
C26 C25 H25B 109.3 . .
H25A C25 H25B 107.9 . .
F1 C26 F2 106.3(4) . .
F1 C26 C25 111.6(4) . .
F2 C26 C25 111.7(3) . .
F1 C26 C27 107.1(3) . .
F2 C26 C27 107.5(4) . .
C25 C26 C27 112.3(4) . .
F3 C27 F4 108.3(5) . .
F3 C27 C28 106.9(3) . .
F4 C27 C28 108.3(4) . .
F3 C27 C26 108.5(4) . .
F4 C27 C26 107.8(3) . .
C28 C27 C26 116.8(4) . .
F6 C28 F5 109.1(5) . .
F6 C28 F7 107.8(4) . .
F5 C28 F7 107.7(4) . .
F6 C28 C27 111.7(4) . .
F5 C28 C27 111.1(4) . .
F7 C28 C27 109.2(5) . .
N2 C29 C30 112.3(4) . .
N2 C29 H29A 109.1 . .
C30 C29 H29A 109.1 . .
N2 C29 H29B 109.1 . .
C30 C29 H29B 109.1 . .
H29A C29 H29B 107.9 . .
F8 C30 F9 105.2(3) . .
F8 C30 C29 111.1(3) . .
F9 C30 C29 111.7(3) . .
F8 C30 C31 108.2(3) . .
F9 C30 C31 106.7(3) . .
C29 C30 C31 113.4(4) . .
F11 C31 F10 107.7(4) . .
F11 C31 C30 107.5(3) . .
F10 C31 C30 108.3(4) . .
F11 C31 C32 107.1(4) . .
F10 C31 C32 107.1(3) . .
C30 C31 C32 118.7(4) . .
F14 C32 F12 108.9(4) . .
F14 C32 F13 107.5(4) . .
F12 C32 F13 108.2(5) . .
F14 C32 C31 110.5(4) . .
F12 C32 C31 111.4(4) . .
F13 C32 C31 110.2(4) . .
C2_1 C1_1 C2_1 120.2(3) 2_656 .
C2_1 C1_1 H1_1 119.9 2_656 .
C2_1 C1_1 H1_1 119.9 . .
C1_1 C2_1 C3_1 120.0(2) . .
C1_1 C2_1 H2_1 120.0 . .
C3_1 C2_1 H2_1 120.0 . .
C4_1 C3_1 C2_1 119.7(2) . .
C4_1 C3_1 H3_1 120.2 . .
C2_1 C3_1 H3_1 120.2 . .
C3_1 C4_1 C3_1 120.5(3) . 2_656
C3_1 C4_1 H4_1 119.7 . .
C3_1 C4_1 H4_1 119.7 2_656 .
C1_2 C1_2 C2_2 120.09(14) 2_656 .
C1_2 C1_2 H1_2 120.0 2_656 .
C2_2 C1_2 H1_2 120.0 . .
C1_2 C2_2 C3_2 119.8(3) . .
C1_2 C2_2 H2_2 120.1 . .
C3_2 C2_2 H2_2 120.1 . .
C3_2 C3_2 C2_2 120.05(14) 2_656 .
C3_2 C3_2 H3_2 120.0 2_656 .
C2_2 C3_2 H3_2 120.0 . .
C1_3 C1_3 C2_3 120.1(4) 2 .
C1_3 C1_3 H1_3 119.9 2 .
C2_3 C1_3 H1_3 119.9 . .
C1_3 C2_3 C3_3 119.6(6) . .
C1_3 C2_3 H2_3 120.2 . .
C3_3 C2_3 H2_3 120.2 . .
C3_3 C3_3 C2_3 120.3(4) 2 .
C3_3 C3_3 H3_3 119.9 2 .
C2_3 C3_3 H3_3 119.9 . .
C2_4 C1_4 C6_4 119.8(4) . .
C2_4 C1_4 H1_4 120.1 . .
C6_4 C1_4 H1_4 120.1 . .
C1_4 C2_4 C3_4 120.2(5) . .
C1_4 C2_4 H2_4 119.9 . .
C3_4 C2_4 H2_4 119.9 . .
C2_4 C3_4 C4_4 120.3(5) . .
C2_4 C3_4 H3_4 119.9 . .
C4_4 C3_4 H3_4 119.9 . .
C3_4 C4_4 C5_4 119.8(4) . .
C3_4 C4_4 H4_4 120.1 . .
C5_4 C4_4 H4_4 120.1 . .
C4_4 C5_4 C6_4 120.2(5) . .
C4_4 C5_4 H5_4 119.9 . .
C6_4 C5_4 H5_4 119.9 . .
C5_4 C6_4 C1_4 119.7(4) . .
C5_4 C6_4 H6_4 120.2 . .
C1_4 C6_4 H6_4 120.2 . .
C2_5 C1_5 C6_5 119.9(4) . .
C2_5 C1_5 H1_5 120.0 . .
C6_5 C1_5 H1_5 120.0 . .
C3_5 C2_5 C1_5 120.0(5) . .
C3_5 C2_5 H2_5 120.0 . .
C1_5 C2_5 H2_5 120.0 . .
C2_5 C3_5 C4_5 119.9(4) . .
C2_5 C3_5 H3_5 120.1 . .
C4_5 C3_5 H3_5 120.1 . .
C3_5 C4_5 C5_5 120.7(4) . .
C3_5 C4_5 H4_5 119.6 . .
C5_5 C4_5 H4_5 119.6 . .
C6_5 C5_5 C4_5 119.1(5) . .
C6_5 C5_5 H5_5 120.4 . .
C4_5 C5_5 H5_5 120.4 . .
C5_5 C6_5 C1_5 120.4(4) . .
C5_5 C6_5 H6_5 119.8 . .
C1_5 C6_5 H6_5 119.8 . .

loop_
_geom_bond_atom_site_label_1
_geom_bond_atom_site_label_2
_geom_bond_distance
_geom_bond_site_symmetry_2
N1 C5 1.406(5) .
N1 C1 1.408(6) .
N1 C25 1.452(5) .
C1 O1 1.209(5) .
C1 C2 1.469(6) .
C2 C6 1.371(6) .
C2 C3 1.406(5) .
C3 C9 1.403(6) .
C3 C4 1.415(6) .
C4 C12 1.367(5) .
C4 C5 1.486(6) .
C5 O2 1.210(5) .
C6 C7 1.399(6) .
C6 H6 0.9500 .
C7 C8 1.383(5) .
C7 Cl1 1.733(4) .
C8 C9 1.438(6) .
C8 C20 1.469(6) .
C9 C10 1.423(5) .
C10 C11 1.394(6) .
C10 C22 1.448(6) .
C11 C12 1.405(6) .
C11 Cl2 1.734(4) .
N2 C13 1.399(5) .
N2 C17 1.414(5) .
N2 C29 1.462(5) .
C12 H12 0.9500 .
O3 C13 1.217(5) .
C13 C14 1.474(6) .
C14 C18 1.371(5) .
C14 C15 1.413(6) .
C15 C21 1.396(6) .
C15 C16 1.418(5) .
C16 C24 1.358(6) .
C16 C17 1.476(6) .
C17 O4 1.208(4) .
C18 C19 1.397(6) .
C18 H18 0.9500 .
C19 C20 1.387(6) .
C19 Cl3 1.733(4) .
C20 C21 1.425(5) .
C21 C22 1.442(6) .
C22 C23 1.393(5) .
C23 C24 1.386(6) .
C23 Cl4 1.737(4) .
C24 H24 0.9500 .
C25 C26 1.506(6) .
C25 H25A 0.9900 .
C25 H25B 0.9900 .
C26 F1 1.355(5) .
C26 F2 1.355(5) .
C26 C27 1.549(6) .
C27 F3 1.332(6) .
C27 F4 1.336(5) .
C27 C28 1.527(7) .
C28 F6 1.300(5) .
C28 F5 1.303(6) .
C28 F7 1.329(5) .
C29 C30 1.508(6) .
C29 H29A 0.9900 .
C29 H29B 0.9900 .
C30 F8 1.358(5) .
C30 F9 1.364(5) .
C30 C31 1.522(6) .
C31 F11 1.347(5) .
C31 F10 1.349(5) .
C31 C32 1.528(7) .
C32 F14 1.309(5) .
C32 F12 1.309(6) .
C32 F13 1.329(6) .
C1_1 C2_1 1.389(4) 2_656
C1_1 C2_1 1.389(4) .
C1_1 H1_1 0.9500 .
C2_1 C3_1 1.390(4) .
C2_1 H2_1 0.9500 .
C3_1 C4_1 1.388(4) .
C3_1 H3_1 0.9500 .
C4_1 C3_1 1.388(4) 2_656
C4_1 H4_1 0.9500 .
C1_2 C1_2 1.388(4) 2_656
C1_2 C2_2 1.389(4) .
C1_2 H1_2 0.9500 .
C2_2 C3_2 1.390(4) .
C2_2 H2_2 0.9500 .
C3_2 C3_2 1.389(4) 2_656
C3_2 H3_2 0.9500 .
C1_3 C1_3 1.374(10) 2
C1_3 C2_3 1.374(8) .
C1_3 H1_3 0.9500 .
C2_3 C3_3 1.386(10) .
C2_3 H2_3 0.9500 .
C3_3 C3_3 1.356(14) 2
C3_3 H3_3 0.9500 .
C1_4 C2_4 1.377(6) .
C1_4 C6_4 1.391(7) .
C1_4 H1_4 0.9500 .
C2_4 C3_4 1.377(6) .
C2_4 H2_4 0.9500 .
C3_4 C4_4 1.379(7) .
C3_4 H3_4 0.9500 .
C4_4 C5_4 1.381(7) .
C4_4 H4_4 0.9500 .
C5_4 C6_4 1.381(6) .
C5_4 H5_4 0.9500 .
C6_4 H6_4 0.9500 .
C1_5 C2_5 1.378(6) .
C1_5 C6_5 1.382(7) .
C1_5 H1_5 0.9500 .
C2_5 C3_5 1.373(6) .
C2_5 H2_5 0.9500 .
C3_5 C4_5 1.375(7) .
C3_5 H3_5 0.9500 .
C4_5 C5_5 1.383(7) .
C4_5 H4_5 0.9500 .
C5_5 C6_5 1.375(7) .
C5_5 H5_5 0.9500 .
C6_5 H6_5 0.9500 .

loop_
_geom_torsion_atom_site_label_1
_geom_torsion_atom_site_label_2
_geom_torsion_atom_site_label_3
_geom_torsion_atom_site_label_4
_geom_torsion
_geom_torsion_site_symmetry_1
_geom_torsion_site_symmetry_4
C5 N1 C1 O1 -177.0(4) . .
C25 N1 C1 O1 -0.9(6) . .
C5 N1 C1 C2 1.9(6) . .
C25 N1 C1 C2 178.0(4) . .
O1 C1 C2 C6 -1.2(7) . .
N1 C1 C2 C6 179.9(4) . .
O1 C1 C2 C3 174.3(4) . .
N1 C1 C2 C3 -4.5(6) . .
C6 C2 C3 C9 -1.2(6) . .
C1 C2 C3 C9 -176.7(4) . .
C6 C2 C3 C4 178.2(4) . .
C1 C2 C3 C4 2.7(7) . .
C9 C3 C4 C12 -1.5(6) . .
C2 C3 C4 C12 179.2(4) . .
C9 C3 C4 C5 -178.7(4) . .
C2 C3 C4 C5 1.9(7) . .
C1 N1 C5 O2 -178.7(4) . .
C25 N1 C5 O2 5.2(6) . .
C1 N1 C5 C4 2.5(6) . .
C25 N1 C5 C4 -173.6(4) . .
C12 C4 C5 O2 -0.5(7) . .
C3 C4 C5 O2 176.8(4) . .
C12 C4 C5 N1 178.4(4) . .
C3 C4 C5 N1 -4.4(6) . .
C3 C2 C6 C7 7.3(7) . .
C1 C2 C6 C7 -177.2(4) . .
C2 C6 C7 C8 -0.8(7) . .
C2 C6 C7 Cl1 -174.4(3) . .
C6 C7 C8 C9 -11.3(6) . .
Cl1 C7 C8 C9 162.0(3) . .
C6 C7 C8 C20 171.6(4) . .
Cl1 C7 C8 C20 -15.2(6) . .
C2 C3 C9 C10 168.1(4) . .
C4 C3 C9 C10 -11.2(6) . .
C2 C3 C9 C8 -11.1(6) . .
C4 C3 C9 C8 169.5(4) . .
C7 C8 C9 C3 17.1(6) . .
C20 C8 C9 C3 -165.5(4) . .
C7 C8 C9 C10 -162.2(4) . .
C20 C8 C9 C10 15.2(6) . .
C3 C9 C10 C11 18.2(6) . .
C8 C9 C10 C11 -162.5(4) . .
C3 C9 C10 C22 -162.9(4) . .
C8 C9 C10 C22 16.4(6) . .
C9 C10 C11 C12 -13.3(7) . .
C22 C10 C11 C12 167.9(4) . .
C9 C10 C11 Cl2 160.7(3) . .
C22 C10 C11 Cl2 -18.1(7) . .
C3 C4 C12 C11 6.4(7) . .
C5 C4 C12 C11 -176.3(4) . .
C10 C11 C12 C4 1.3(7) . .
Cl2 C11 C12 C4 -173.0(3) . .
C17 N2 C13 O3 -176.3(4) . .
C29 N2 C13 O3 5.2(6) . .
C17 N2 C13 C14 4.9(6) . .
C29 N2 C13 C14 -173.7(4) . .
O3 C13 C14 C18 -0.7(7) . .
N2 C13 C14 C18 178.1(4) . .
O3 C13 C14 C15 175.6(4) . .
N2 C13 C14 C15 -5.6(6) . .
C18 C14 C15 C21 -2.2(7) . .
C13 C14 C15 C21 -178.5(4) . .
C18 C14 C15 C16 179.3(4) . .
C13 C14 C15 C16 2.9(7) . .
C21 C15 C16 C24 -0.5(6) . .
C14 C15 C16 C24 178.0(4) . .
C21 C15 C16 C17 -177.8(4) . .
C14 C15 C16 C17 0.8(7) . .
C13 N2 C17 O4 179.7(4) . .
C29 N2 C17 O4 -1.7(6) . .
C13 N2 C17 C16 -1.3(6) . .
C29 N2 C17 C16 177.3(4) . .
C24 C16 C17 O4 0.0(7) . .
C15 C16 C17 O4 177.2(4) . .
C24 C16 C17 N2 -179.0(4) . .
C15 C16 C17 N2 -1.7(6) . .
C15 C14 C18 C19 7.0(7) . .
C13 C14 C18 C19 -176.6(4) . .
C14 C18 C19 C20 1.1(7) . .
C14 C18 C19 Cl3 -173.4(4) . .
C18 C19 C20 C21 -13.5(7) . .
Cl3 C19 C20 C21 160.7(3) . .
C18 C19 C20 C8 168.2(4) . .
Cl3 C19 C20 C8 -17.6(7) . .
C7 C8 C20 C19 -36.0(7) . .
C9 C8 C20 C19 146.9(5) . .
C7 C8 C20 C21 145.7(4) . .
C9 C8 C20 C21 -31.4(6) . .
C14 C15 C21 C20 -10.6(6) . .
C16 C15 C21 C20 168.0(4) . .
C14 C15 C21 C22 169.8(4) . .
C16 C15 C21 C22 -11.6(6) . .
C19 C20 C21 C15 18.1(6) . .
C8 C20 C21 C15 -163.4(4) . .
C19 C20 C21 C22 -162.2(4) . .
C8 C20 C21 C22 16.2(6) . .
C15 C21 C22 C23 17.5(6) . .
C20 C21 C22 C23 -162.1(4) . .
C15 C21 C22 C10 -165.2(4) . .
C20 C21 C22 C10 15.2(6) . .
C11 C10 C22 C23 -36.0(7) . .
C9 C10 C22 C23 145.2(4) . .
C11 C10 C22 C21 147.0(5) . .
C9 C10 C22 C21 -31.7(6) . .
C21 C22 C23 C24 -11.9(6) . .
C10 C22 C23 C24 171.2(4) . .
C21 C22 C23 Cl4 161.9(3) . .
C10 C22 C23 Cl4 -15.1(6) . .
C15 C16 C24 C23 6.4(7) . .
C17 C16 C24 C23 -176.4(4) . .
C22 C23 C24 C16 0.2(7) . .
Cl4 C23 C24 C16 -173.8(3) . .
C5 N1 C25 C26 -94.6(4) . .
C1 N1 C25 C26 89.0(5) . .
N1 C25 C26 F1 -47.0(5) . .
N1 C25 C26 F2 71.8(5) . .
N1 C25 C26 C27 -167.3(4) . .
F1 C26 C27 F3 -71.8(5) . .
F2 C26 C27 F3 174.3(4) . .
C25 C26 C27 F3 51.1(5) . .
F1 C26 C27 F4 171.1(4) . .
F2 C26 C27 F4 57.2(5) . .
C25 C26 C27 F4 -66.1(5) . .
F1 C26 C27 C28 49.0(5) . .
F2 C26 C27 C28 -64.8(5) . .
C25 C26 C27 C28 171.9(4) . .
F3 C27 C28 F6 55.7(6) . .
F4 C27 C28 F6 172.3(4) . .
C26 C27 C28 F6 -66.0(6) . .
F3 C27 C28 F5 177.9(4) . .
F4 C27 C28 F5 -65.6(6) . .
C26 C27 C28 F5 56.2(6) . .
F3 C27 C28 F7 -63.4(5) . .
F4 C27 C28 F7 53.1(5) . .
C26 C27 C28 F7 174.9(4) . .
C13 N2 C29 C30 -92.7(4) . .
C17 N2 C29 C30 88.6(5) . .
N2 C29 C30 F8 84.8(4) . .
N2 C29 C30 F9 -32.3(5) . .
N2 C29 C30 C31 -153.0(4) . .
F8 C30 C31 F11 68.8(5) . .
F9 C30 C31 F11 -178.5(4) . .
C29 C30 C31 F11 -55.0(5) . .
F8 C30 C31 F10 -175.0(4) . .
F9 C30 C31 F10 -62.3(5) . .
C29 C30 C31 F10 61.2(5) . .
F8 C30 C31 C32 -52.8(5) . .
F9 C30 C31 C32 60.0(5) . .
C29 C30 C31 C32 -176.5(4) . .
F11 C31 C32 F14 58.3(5) . .
F10 C31 C32 F14 -57.1(5) . .
C30 C31 C32 F14 -180.0(4) . .
F11 C31 C32 F12 -62.8(5) . .
F10 C31 C32 F12 -178.2(4) . .
C30 C31 C32 F12 58.9(6) . .
F11 C31 C32 F13 177.0(4) . .
F10 C31 C32 F13 61.7(5) . .
C30 C31 C32 F13 -61.2(5) . .
C2_1 C1_1 C2_1 C3_1 0.4(5) 2_656 .
C1_1 C2_1 C3_1 C4_1 -0.7(10) . .
C2_1 C3_1 C4_1 C3_1 0.4(5) . 2_656
C1_2 C1_2 C2_2 C3_2 0(2) 2_656 .
C1_2 C2_2 C3_2 C3_2 -2(2) . 2_656
C1_3 C1_3 C2_3 C3_3 -0.8(8) 2 .
C1_3 C2_3 C3_3 C3_3 0.9(10) . 2
C6_4 C1_4 C2_4 C3_4 0.1(7) . .
C1_4 C2_4 C3_4 C4_4 0.3(7) . .
C2_4 C3_4 C4_4 C5_4 0.6(7) . .
C3_4 C4_4 C5_4 C6_4 -2.0(7) . .
C4_4 C5_4 C6_4 C1_4 2.4(7) . .
C2_4 C1_4 C6_4 C5_4 -1.4(7) . .
C6_5 C1_5 C2_5 C3_5 -0.1(7) . .
C1_5 C2_5 C3_5 C4_5 0.4(7) . .
C2_5 C3_5 C4_5 C5_5 -0.2(7) . .
C3_5 C4_5 C5_5 C6_5 -0.3(7) . .
C4_5 C5_5 C6_5 C1_5 0.6(7) . .
C2_5 C1_5 C6_5 C5_5 -0.4(7) . .
